data_7132241
loop_
_publ_author_name
'Stolar, Tomislav'
'Ali\'c, Jasna'
'Talaji\'c, Gregor'
'Cindro, Nikola'
'Rub\<ci\'c, Mirta'
'Molcanov, Kresimir'
'U\<zarevi\'c, Krunoslav'
'Hern\'andez, Jos\'e G.'

_publ_section_title
;
 Supramolecular intermediates in thermo-mechanochemical direct amidations
;
_journal_name_full 'Chemical Communications'
_journal_paper_doi 10.1039/D3CC04448C
_journal_year 2023
_chemical_formula_moiety 'C7 H5 O2, C7 H6 O2, C7 H10 N'
_chemical_formula_sum 'C21 H21 N O4'
_chemical_formula_weight 351.39
_space_group_IT_number 14
_space_group_name_Hall '-P 2yn'
_space_group_name_H-M_alt 'P 1 21/n 1'
_symmetry_cell_setting monoclinic
_symmetry_space_group_name_Hall '-P 2yn'
_symmetry_space_group_name_H-M 'P 1 21/n 1'
_atom_sites_solution_hydrogens mixed
_audit_creation_date 2023-02-28T11:57:13-00:00
_audit_creation_method 'WinGX routine CIF_UPDATE'
_audit_update_record
;
2023-08-07 deposited with the CCDC.	2023-10-20 downloaded from the CCDC.
;
_cell_angle_alpha 90
_cell_angle_beta 92.362(2)
_cell_angle_gamma 90
_cell_formula_units_Z 4
_cell_length_a 11.5963(2)
_cell_length_b 6.31630(10)
_cell_length_c 25.5385(5)
_cell_measurement_reflns_used 9173
_cell_measurement_temperature 100(2)
_cell_measurement_theta_max 78.033
_cell_measurement_theta_min 4.23
_cell_volume 1869.00(6)
_computing_cell_refinement 'CrysAlisPro 1.171.42.69a (Rigaku OD, 2022)'
_computing_data_collection 'CrysAlisPro 1.171.42.69a (Rigaku OD, 2022)'
_computing_data_reduction 'CrysAlisPro 1.171.42.69a (Rigaku OD, 2022)'
_computing_structure_refinement 'SHELXL-2017/1 (Sheldrick, 2017)'
_diffrn_ambient_temperature 100(2)
_diffrn_detector_area_resol_mean 10
_diffrn_measured_fraction_theta_full 1
_diffrn_measured_fraction_theta_max 0.981
_diffrn_measurement_device_type 'XtaLAB Synergy, Dualflex, HyPix'
_diffrn_measurement_method '\w scans'
_diffrn_radiation_monochromator mirror
_diffrn_radiation_type CuK\a
_diffrn_radiation_wavelength 1.54184
_diffrn_reflns_av_R_equivalents 0.0664
_diffrn_reflns_av_unetI/netI 0.0748
_diffrn_reflns_Laue_measured_fraction_full 1
_diffrn_reflns_Laue_measured_fraction_max 0.981
_diffrn_reflns_limit_h_max 14
_diffrn_reflns_limit_h_min -14
_diffrn_reflns_limit_k_max 7
_diffrn_reflns_limit_k_min -7
_diffrn_reflns_limit_l_max 28
_diffrn_reflns_limit_l_min -32
_diffrn_reflns_number 14783
_diffrn_reflns_point_group_measured_fraction_full 1
_diffrn_reflns_point_group_measured_fraction_max 0.981
_diffrn_reflns_theta_full 67.684
_diffrn_reflns_theta_max 79.643
_diffrn_reflns_theta_min 3.464
_diffrn_source 'micro-focus sealed X-ray tube'
_exptl_absorpt_coefficient_mu 0.704
_exptl_absorpt_correction_T_max 1
_exptl_absorpt_correction_T_min 0.48039
_exptl_absorpt_correction_type multi-scan
_exptl_absorpt_process_details
;
        CrysAlisPro 1.171.42.69a (Rigaku Oxford Diffraction, 2022)
        Empirical absorption correction using spherical harmonics,
        implemented in SCALE3 ABSPACK scaling algorithm.
;
_exptl_crystal_colour colourless
_exptl_crystal_density_diffrn 1.249
_exptl_crystal_description plate
_exptl_crystal_F_000 744
_exptl_crystal_size_max 0.28
_exptl_crystal_size_mid 0.16
_exptl_crystal_size_min 0.04
_refine_diff_density_max 0.349
_refine_diff_density_min -0.352
_refine_diff_density_rms 0.066
_refine_ls_extinction_method none
_refine_ls_goodness_of_fit_ref 0.938
_refine_ls_hydrogen_treatment mixed
_refine_ls_matrix_type full
_refine_ls_number_parameters 248
_refine_ls_number_reflns 3980
_refine_ls_number_restraints 0
_refine_ls_restrained_S_all 0.938
_refine_ls_R_factor_all 0.0613
_refine_ls_R_factor_gt 0.0564
_refine_ls_shift/su_max 0
_refine_ls_shift/su_mean 0
_refine_ls_structure_factor_coef Fsqd
_refine_ls_weighting_details 'w=1/[\s^2^(Fo^2^)+(0.1179P)^2^+0.5523P] where P=(Fo^2^+2Fc^2^)/3'
_refine_ls_weighting_scheme calc
_refine_ls_wR_factor_ref 0.1602
_reflns_number_gt 3520
_reflns_number_total 3980
_reflns_threshold_expression 'I > 2\s(I)'
_cod_data_source_file d3cc04448c2.cif
_cod_data_source_block stolar_baptol-24_auto
_cod_original_sg_symbol_H-M 'P 21/n'
_cod_database_code 7132241

loop_
_space_group_symop_id
_space_group_symop_operation_xyz
1 x,y,z
2 1/2-x,1/2+y,1/2-z
3 -x,-y,-z
4 1/2+x,1/2-y,1/2+z

loop_
_atom_site_label
_atom_site_fract_x
_atom_site_fract_y
_atom_site_fract_z
_atom_site_U_iso_or_equiv
_atom_site_adp_type
_atom_site_calc_flag
_atom_site_occupancy
_atom_site_disorder_assembly
_atom_site_disorder_group
_atom_site_type_symbol
O1A 0.60538(8) 0.32776(17) 0.04748(4) 0.0277(3) Uani d 1 . . O
O2A 0.57910(9) 0.02592(17) 0.08911(4) 0.0288(3) Uani d 1 . . O
C1A 0.62389(11) 0.2073(2) 0.08611(5) 0.0235(3) Uani d 1 . . C
C2A 0.70492(11) 0.2813(2) 0.12993(5) 0.0242(3) Uani d 1 . . C
C3A 0.73026(12) 0.1501(3) 0.17271(6) 0.0293(3) Uani d 1 . . C
H3A 0.694175 0.015563 0.17482 0.035 Uiso calc 1 . . H
C4A 0.80821(12) 0.2153(3) 0.21238(6) 0.0344(4) Uani d 1 . . C
H4A 0.824081 0.126016 0.241728 0.041 Uiso calc 1 . . H
C5A 0.86264(12) 0.4093(3) 0.20926(6) 0.0324(4) Uani d 1 . . C
H5A 0.917571 0.451694 0.235844 0.039 Uiso calc 1 . . H
C6A 0.83669(13) 0.5413(3) 0.16726(6) 0.0334(4) Uani d 1 . . C
H6A 0.872714 0.676026 0.16543 0.04 Uiso calc 1 . . H
C7A 0.75827(12) 0.4783(3) 0.12769(6) 0.0294(3) Uani d 1 . . C
H7A 0.740996 0.57015 0.098971 0.035 Uiso calc 1 . . H
O1B 1.07829(10) 0.11331(19) 0.40734(4) 0.0347(3) Uani d 1 . . O
O2B 0.98882(9) 0.26755(19) 0.33793(4) 0.0331(3) Uani d 1 . . O
H2B 0.9692(18) 0.365(3) 0.3625(9) 0.04 Uiso d 1 . . H
C1B 1.05335(11) 0.1171(2) 0.36069(6) 0.0268(3) Uani d 1 . . C
C2B 1.09010(11) -0.0482(2) 0.32356(5) 0.0262(3) Uani d 1 . . C
C3B 1.06265(12) -0.0362(3) 0.26995(6) 0.0303(3) Uani d 1 . . C
H3B 1.022036 0.083068 0.25598 0.036 Uiso calc 1 . . H
C4B 1.09484(12) -0.1989(3) 0.23705(6) 0.0339(4) Uani d 1 . . C
H4B 1.07461 -0.191899 0.200662 0.041 Uiso calc 1 . . H
C5B 1.15603(13) -0.3709(3) 0.25676(6) 0.0338(4) Uani d 1 . . C
H5B 1.178166 -0.481394 0.234012 0.041 Uiso calc 1 . . H
C6B 1.18496(15) -0.3815(3) 0.30991(7) 0.0376(4) Uani d 1 . . C
H6B 1.227229 -0.499347 0.323589 0.045 Uiso calc 1 . . H
C7B 1.15241(14) -0.2206(3) 0.34317(6) 0.0337(4) Uani d 1 . . C
H7B 1.172818 -0.228402 0.379532 0.04 Uiso calc 1 . . H
N1 0.60045(9) 0.7370(2) 0.00990(5) 0.0244(3) Uani d 1 . . N
H1A 0.6035(17) 0.600(3) 0.0260(8) 0.037 Uiso d 1 . . H
H1B 0.5853(17) 0.844(3) 0.0369(8) 0.037 Uiso d 1 . . H
H1C 0.5366(18) 0.722(3) -0.0161(8) 0.037 Uiso d 1 . . H
C8 0.70861(11) 0.7920(2) -0.01459(5) 0.0236(3) Uani d 1 . . C
C9 0.79482(12) 0.6407(3) -0.01759(6) 0.0291(3) Uani d 1 . . C
H9 0.784055 0.502179 -0.004161 0.035 Uiso calc 1 . . H
C10 0.89765(13) 0.6957(3) -0.04069(6) 0.0328(4) Uani d 1 . . C
H10 0.95725 0.593184 -0.042758 0.039 Uiso calc 1 . . H
C11 0.91453(12) 0.8970(3) -0.06068(6) 0.0303(3) Uani d 1 . . C
C12 0.82551(12) 1.0447(3) -0.05752(6) 0.0286(3) Uani d 1 . . C
H12 0.835366 1.182846 -0.071349 0.034 Uiso calc 1 . . H
C13 0.72247(12) 0.9929(2) -0.03442(5) 0.0264(3) Uani d 1 . . C
H13 0.66253 1.094692 -0.032375 0.032 Uiso calc 1 . . H
C14 1.02685(14) 0.9559(3) -0.08502(7) 0.0410(4) Uani d 1 . . C
H14A 1.023139 1.10336 -0.096895 0.061 Uiso calc 1 . . H
H14B 1.090637 0.939411 -0.058961 0.061 Uiso calc 1 . . H
H14C 1.039536 0.863033 -0.114985 0.061 Uiso calc 1 . . H

loop_
_atom_site_aniso_label
_atom_site_aniso_U_11
_atom_site_aniso_U_22
_atom_site_aniso_U_33
_atom_site_aniso_U_12
_atom_site_aniso_U_13
_atom_site_aniso_U_23
O1A 0.0277(5) 0.0291(6) 0.0259(5) -0.0030(4) -0.0032(4) 0.0028(4)
O2A 0.0322(5) 0.0288(6) 0.0255(5) -0.0070(4) 0.0040(4) -0.0016(4)
C1A 0.0198(6) 0.0265(7) 0.0243(6) 0.0003(5) 0.0042(5) -0.0016(5)
C2A 0.0196(6) 0.0305(7) 0.0228(6) 0.0017(5) 0.0029(5) -0.0012(5)
C3A 0.0229(6) 0.0362(8) 0.0287(7) -0.0026(5) 0.0009(5) 0.0059(6)
C4A 0.0253(7) 0.0504(10) 0.0273(7) -0.0018(6) -0.0009(5) 0.0099(7)
C5A 0.0240(6) 0.0473(10) 0.0257(7) -0.0014(6) -0.0020(5) -0.0038(6)
C6A 0.0313(7) 0.0360(9) 0.0324(7) -0.0055(6) -0.0034(6) -0.0034(6)
C7A 0.0294(7) 0.0313(8) 0.0270(7) -0.0018(6) -0.0036(5) 0.0004(6)
O1B 0.0386(6) 0.0382(7) 0.0274(5) 0.0063(5) 0.0022(4) -0.0023(4)
O2B 0.0365(6) 0.0342(6) 0.0286(5) 0.0086(4) 0.0034(4) -0.0015(5)
C1B 0.0228(6) 0.0294(8) 0.0284(7) -0.0016(5) 0.0044(5) 0.0012(6)
C2B 0.0208(6) 0.0310(8) 0.0270(7) -0.0029(5) 0.0044(5) 0.0003(6)
C3B 0.0226(6) 0.0381(9) 0.0299(7) 0.0016(5) -0.0002(5) 0.0000(6)
C4B 0.0249(7) 0.0476(10) 0.0291(7) -0.0031(6) -0.0003(5) -0.0070(7)
C5B 0.0296(7) 0.0361(9) 0.0362(8) -0.0022(6) 0.0081(6) -0.0096(7)
C6B 0.0436(8) 0.0344(9) 0.0354(8) 0.0072(7) 0.0088(6) 0.0015(7)
C7B 0.0396(8) 0.0361(9) 0.0258(7) 0.0056(6) 0.0068(6) 0.0023(6)
N1 0.0203(5) 0.0279(7) 0.0248(6) -0.0021(4) 0.0000(4) 0.0004(5)
C8 0.0207(6) 0.0297(7) 0.0205(6) -0.0013(5) 0.0005(4) -0.0026(5)
C9 0.0283(7) 0.0311(8) 0.0278(7) 0.0035(6) 0.0017(5) 0.0024(6)
C10 0.0272(7) 0.0407(9) 0.0308(7) 0.0090(6) 0.0049(5) 0.0008(6)
C11 0.0245(6) 0.0412(9) 0.0253(6) -0.0001(6) 0.0034(5) -0.0021(6)
C12 0.0286(7) 0.0301(8) 0.0275(7) -0.0032(6) 0.0043(5) -0.0010(6)
C13 0.0238(6) 0.0289(8) 0.0265(6) 0.0009(5) 0.0014(5) -0.0031(5)
C14 0.0285(7) 0.0558(11) 0.0394(9) -0.0021(7) 0.0112(6) 0.0012(8)

loop_
_atom_type_symbol
_atom_type_description
_atom_type_scat_dispersion_real
_atom_type_scat_dispersion_imag
_atom_type_scat_source
C C 0.0181 0.0091 'International Tables Vol C Tables 4.2.6.8 and 6.1.1.4'
H H 0 0 'International Tables Vol C Tables 4.2.6.8 and 6.1.1.4'
N N 0.0311 0.018 'International Tables Vol C Tables 4.2.6.8 and 6.1.1.4'
O O 0.0492 0.0322 'International Tables Vol C Tables 4.2.6.8 and 6.1.1.4'

loop_
_geom_angle_atom_site_label_1
_geom_angle_atom_site_label_2
_geom_angle_atom_site_label_3
_geom_angle
_geom_angle_site_symmetry_1
_geom_angle_site_symmetry_3
_geom_angle_publ_flag
O1A C1A O2A 122.67(13) . . ?
O1A C1A C2A 118.47(13) . . ?
O2A C1A C2A 118.85(13) . . ?
C7A C2A C3A 118.97(13) . . ?
C7A C2A C1A 120.77(13) . . ?
C3A C2A C1A 120.23(13) . . ?
C4A C3A C2A 120.31(15) . . ?
C4A C3A H3A 119.8 . . ?
C2A C3A H3A 119.8 . . ?
C5A C4A C3A 120.31(14) . . ?
C5A C4A H4A 119.8 . . ?
C3A C4A H4A 119.8 . . ?
C6A C5A C4A 119.61(14) . . ?
C6A C5A H5A 120.2 . . ?
C4A C5A H5A 120.2 . . ?
C5A C6A C7A 120.46(15) . . ?
C5A C6A H6A 119.8 . . ?
C7A C6A H6A 119.8 . . ?
C6A C7A C2A 120.31(14) . . ?
C6A C7A H7A 119.8 . . ?
C2A C7A H7A 119.8 . . ?
C1B O2B H2B 109.5(13) . . ?
O1B C1B O2B 123.39(14) . . ?
O1B C1B C2B 123.35(14) . . ?
O2B C1B C2B 113.25(12) . . ?
C7B C2B C3B 119.40(14) . . ?
C7B C2B C1B 118.67(13) . . ?
C3B C2B C1B 121.92(14) . . ?
C4B C3B C2B 119.83(15) . . ?
C4B C3B H3B 120.1 . . ?
C2B C3B H3B 120.1 . . ?
C5B C4B C3B 120.58(14) . . ?
C5B C4B H4B 119.7 . . ?
C3B C4B H4B 119.7 . . ?
C4B C5B C6B 119.64(15) . . ?
C4B C5B H5B 120.2 . . ?
C6B C5B H5B 120.2 . . ?
C5B C6B C7B 120.24(16) . . ?
C5B C6B H6B 119.9 . . ?
C7B C6B H6B 119.9 . . ?
C6B C7B C2B 120.28(15) . . ?
C6B C7B H7B 119.9 . . ?
C2B C7B H7B 119.9 . . ?
C8 N1 H1A 112.3(12) . . ?
C8 N1 H1B 108.5(12) . . ?
H1A N1 H1B 108.9(17) . . ?
C8 N1 H1C 111.7(12) . . ?
H1A N1 H1C 102.4(17) . . ?
H1B N1 H1C 113.0(17) . . ?
C13 C8 C9 121.24(13) . . ?
C13 C8 N1 119.31(12) . . ?
C9 C8 N1 119.45(13) . . ?
C8 C9 C10 118.83(14) . . ?
C8 C9 H9 120.6 . . ?
C10 C9 H9 120.6 . . ?
C11 C10 C9 121.29(14) . . ?
C11 C10 H10 119.4 . . ?
C9 C10 H10 119.4 . . ?
C10 C11 C12 118.39(13) . . ?
C10 C11 C14 120.90(14) . . ?
C12 C11 C14 120.71(15) . . ?
C13 C12 C11 121.10(14) . . ?
C13 C12 H12 119.5 . . ?
C11 C12 H12 119.5 . . ?
C8 C13 C12 119.15(13) . . ?
C8 C13 H13 120.4 . . ?
C12 C13 H13 120.4 . . ?
C11 C14 H14A 109.5 . . ?
C11 C14 H14B 109.5 . . ?
H14A C14 H14B 109.5 . . ?
C11 C14 H14C 109.5 . . ?
H14A C14 H14C 109.5 . . ?
H14B C14 H14C 109.5 . . ?

loop_
_geom_bond_atom_site_label_1
_geom_bond_atom_site_label_2
_geom_bond_site_symmetry_2
_geom_bond_distance
_geom_bond_publ_flag
O1A C1A . 1.2571(18) ?
O2A C1A . 1.2617(18) ?
C1A C2A . 1.5058(19) ?
C2A C7A . 1.392(2) ?
C2A C3A . 1.393(2) ?
C3A C4A . 1.392(2) ?
C3A H3A . 0.95 ?
C4A C5A . 1.382(2) ?
C4A H4A . 0.95 ?
C5A C6A . 1.382(2) ?
C5A H5A . 0.95 ?
C6A C7A . 1.390(2) ?
C6A H6A . 0.95 ?
C7A H7A . 0.95 ?
O1B C1B . 1.2144(18) ?
O2B C1B . 1.3287(18) ?
O2B H2B . 0.91(2) ?
C1B C2B . 1.485(2) ?
C2B C7B . 1.389(2) ?
C2B C3B . 1.395(2) ?
C3B C4B . 1.388(2) ?
C3B H3B . 0.95 ?
C4B C5B . 1.381(2) ?
C4B H4B . 0.95 ?
C5B C6B . 1.386(2) ?
C5B H5B . 0.95 ?
C6B C7B . 1.387(2) ?
C6B H6B . 0.95 ?
C7B H7B . 0.95 ?
N1 C8 . 1.4661(16) ?
N1 H1A . 0.96(2) ?
N1 H1B . 0.98(2) ?
N1 H1C . 0.98(2) ?
C8 C13 . 1.378(2) ?
C8 C9 . 1.387(2) ?
C9 C10 . 1.396(2) ?
C9 H9 . 0.95 ?
C10 C11 . 1.387(2) ?
C10 H10 . 0.95 ?
C11 C12 . 1.396(2) ?
C11 C14 . 1.513(2) ?
C12 C13 . 1.3932(19) ?
C12 H12 . 0.95 ?
C13 H13 . 0.95 ?
C14 H14A . 0.98 ?
C14 H14B . 0.98 ?
C14 H14C . 0.98 ?

loop_
_geom_torsion_atom_site_label_1
_geom_torsion_atom_site_label_2
_geom_torsion_atom_site_label_3
_geom_torsion_atom_site_label_4
_geom_torsion
_geom_torsion_site_symmetry_1
_geom_torsion_site_symmetry_2
_geom_torsion_site_symmetry_3
_geom_torsion_site_symmetry_4
_geom_torsion_publ_flag
O1A C1A C2A C7A -0.12(19) . . . . ?
O2A C1A C2A C7A 178.54(12) . . . . ?
O1A C1A C2A C3A -178.16(12) . . . . ?
O2A C1A C2A C3A 0.50(19) . . . . ?
C7A C2A C3A C4A -0.3(2) . . . . ?
C1A C2A C3A C4A 177.77(13) . . . . ?
C2A C3A C4A C5A -1.1(2) . . . . ?
C3A C4A C5A C6A 1.9(2) . . . . ?
C4A C5A C6A C7A -1.4(2) . . . . ?
C5A C6A C7A C2A 0.0(2) . . . . ?
C3A C2A C7A C6A 0.8(2) . . . . ?
C1A C2A C7A C6A -177.23(13) . . . . ?
O1B C1B C2B C7B 2.6(2) . . . . ?
O2B C1B C2B C7B -176.33(13) . . . . ?
O1B C1B C2B C3B -178.21(13) . . . . ?
O2B C1B C2B C3B 2.89(19) . . . . ?
C7B C2B C3B C4B 1.8(2) . . . . ?
C1B C2B C3B C4B -177.37(13) . . . . ?
C2B C3B C4B C5B -1.4(2) . . . . ?
C3B C4B C5B C6B 0.3(2) . . . . ?
C4B C5B C6B C7B 0.2(2) . . . . ?
C5B C6B C7B C2B 0.3(3) . . . . ?
C3B C2B C7B C6B -1.3(2) . . . . ?
C1B C2B C7B C6B 177.91(14) . . . . ?
C13 C8 C9 C10 0.7(2) . . . . ?
N1 C8 C9 C10 -179.57(13) . . . . ?
C8 C9 C10 C11 -0.3(2) . . . . ?
C9 C10 C11 C12 -0.4(2) . . . . ?
C9 C10 C11 C14 179.23(14) . . . . ?
C10 C11 C12 C13 0.6(2) . . . . ?
C14 C11 C12 C13 -178.98(14) . . . . ?
C9 C8 C13 C12 -0.5(2) . . . . ?
N1 C8 C13 C12 179.80(12) . . . . ?
C11 C12 C13 C8 -0.2(2) . . . . ?
